data_7242088
loop_
_publ_author_name
'Yu, Huaguang'
'Sun, Jing'

_publ_section_title
;
 Synthesis, structure, and fluorescence properties of coordination
 polymers of 3,5-bis(1&#x2032;,2&#x2032;,4&#x2032;-triazol-1&#x2032;-yl)
 pyridine
;
_journal_issue 8
_journal_name_full CrystEngComm
_journal_page_first 1744
_journal_page_last 1755
_journal_paper_doi 10.1039/D0CE01649G
_journal_volume 23
_journal_year 2021
_chemical_formula_moiety 'C54 H38 N28 O14 Zn3'
_chemical_formula_sum 'C54 H38 N28 O14 Zn3'
_chemical_formula_weight 1499.29
_space_group_crystal_system triclinic
_space_group_IT_number 2
_space_group_name_Hall '-P 1'
_space_group_name_H-M_alt 'P -1'
_atom_sites_solution_hydrogens mixed
_atom_sites_solution_primary direct
_audit_block_doi 10.5517/ccdc.csd.cc26mb6d
_audit_creation_date 2019-10-23
_audit_creation_method
;
Olex2 1.2
(compiled 2018.05.29 svn.r3508 for OlexSys, GUI svn.r5506)
;
_audit_update_record
;
2020-11-14 deposited with the CCDC.	2021-01-14 downloaded from the CCDC.
;
_cell_angle_alpha 81.3080(10)
_cell_angle_beta 73.1370(10)
_cell_angle_gamma 88.2060(10)
_cell_formula_units_Z 1
_cell_length_a 10.1603(5)
_cell_length_b 11.7436(5)
_cell_length_c 13.3228(6)
_cell_measurement_reflns_used 9938
_cell_measurement_temperature 295(2)
_cell_measurement_theta_max 27.51
_cell_measurement_theta_min 2.20
_cell_volume 1503.70(12)
_computing_cell_refinement 'SAINT v8.37A (Bruker, 2015)'
_computing_data_reduction 'SAINT v8.37A (Bruker, 2015)'
_computing_molecular_graphics 'Olex2 (Dolomanov et al., 2009)'
_computing_publication_material 'Olex2 (Dolomanov et al., 2009)'
_computing_structure_refinement 'XL (Sheldrick, 2008)'
_computing_structure_solution 'ShelXS (Sheldrick, 2008)'
_diffrn_ambient_temperature 295(2)
_diffrn_measured_fraction_theta_full 0.987
_diffrn_measured_fraction_theta_max 0.986
_diffrn_measurement_device_type 'CCD area detector'
_diffrn_measurement_method 'phi and omega scans'
_diffrn_radiation_monochromator graphite
_diffrn_radiation_type MoK\a
_diffrn_radiation_wavelength 0.71073
_diffrn_reflns_av_R_equivalents 0.0375
_diffrn_reflns_av_unetI/netI 0.0503
_diffrn_reflns_Laue_measured_fraction_full 0.987
_diffrn_reflns_Laue_measured_fraction_max 0.986
_diffrn_reflns_limit_h_max 13
_diffrn_reflns_limit_h_min -13
_diffrn_reflns_limit_k_max 15
_diffrn_reflns_limit_k_min -15
_diffrn_reflns_limit_l_max 17
_diffrn_reflns_limit_l_min -16
_diffrn_reflns_number 21921
_diffrn_reflns_point_group_measured_fraction_full 0.987
_diffrn_reflns_point_group_measured_fraction_max 0.986
_diffrn_reflns_theta_full 25.242
_diffrn_reflns_theta_max 27.543
_diffrn_reflns_theta_min 2.555
_exptl_absorpt_coefficient_mu 1.279
_exptl_absorpt_correction_T_max 0.7456
_exptl_absorpt_correction_T_min 0.6329
_exptl_absorpt_correction_type multi-scan
_exptl_absorpt_process_details
'SADABS-2016/2 (Bruker,2016/2) was used for absorption correction. wR2(int) was 0.0849 before and 0.0492 after correction. The Ratio of minimum to maximum transmission is 0.8488. The \l/2 correction factor is Not present.'
_exptl_crystal_colour colorless
_exptl_crystal_density_diffrn 1.656
_exptl_crystal_description block
_exptl_crystal_F_000 760
_exptl_crystal_size_max 0.36
_exptl_crystal_size_mid 0.24
_exptl_crystal_size_min 0.24
_refine_diff_density_max 0.470
_refine_diff_density_min -0.412
_refine_diff_density_rms 0.078
_refine_ls_extinction_method none
_refine_ls_goodness_of_fit_ref 1.040
_refine_ls_hydrogen_treatment constr
_refine_ls_matrix_type full
_refine_ls_number_parameters 471
_refine_ls_number_reflns 6858
_refine_ls_number_restraints 13
_refine_ls_restrained_S_all 1.040
_refine_ls_R_factor_all 0.0617
_refine_ls_R_factor_gt 0.0397
_refine_ls_shift/su_max 0.001
_refine_ls_shift/su_mean 0.000
_refine_ls_structure_factor_coef Fsqd
_refine_ls_weighting_details 'w=1/[\s^2^(Fo^2^)+(0.0553P)^2^+0.5659P] where P=(Fo^2^+2Fc^2^)/3'
_refine_ls_weighting_scheme calc
_refine_ls_wR_factor_gt 0.0986
_refine_ls_wR_factor_ref 0.1060
_reflns_Friedel_coverage 0.000
_reflns_number_gt 5183
_reflns_number_total 6858
_reflns_threshold_expression 'I > 2\s(I)'
_cod_data_source_file d0ce01649g2.cif
_cod_data_source_block 1_sq_CCDC1
_cod_depositor_comments 'Adding full bibliography for 7242085--7242088.cif.'
_cod_database_code 7242088
_shelx_shelxl_version_number 2014/7
_shelx_space_group_comment
;
The symmetry employed for this shelxl refinement is uniquely defined
by the following loop, which should always be used as a source of
symmetry information in preference to the above space-group names.
They are only intended as comments.
;
_olex2_refinement_description
;
1. Fixed Uiso
 At 1.2 times of:
  All C(H) groups
 At 1.5 times of:
  All O(H,H) groups
2. Restrained distances
 N12B-C26B = N14B-N12B = N14B-C27B = N13B-C27B = N13B-C26B = N14A-N12A = N12A-
 C26A = N13A-C26A = N13A-C27A = N14A-C27A
 1.34 with sigma of 0.03
3. Restrained planarity
 N12B, C27B, N13B, C26B
 with sigma of 0.1
 N12A, C26A, N13A, C27A, N14A
 with sigma of 0.1
4. Uiso/Uaniso restraints and constraints
Uanis(N14B) = Uanis(N14A)
Uanis(C27A) = Uanis(C27B)
Uanis(N13B) = Uanis(N13A)
Uanis(C26A) = Uanis(C26B)
5. Others
 Sof(C26A)=Sof(H26A)=Sof(N14A)=Sof(N12A)=Sof(N13A)=Sof(C27A)=Sof(H27A)=1-FVAR(1)
 Sof(N14B)=Sof(N13B)=Sof(C27B)=Sof(H27B)=Sof(C26B)=Sof(H26B)=Sof(N12B)=FVAR(1)
6.a Rotating group:
 O7(H7a,H7b)
6.b Aromatic/amide H refined with riding coordinates:
 C17(H17), C18(H18), C25(H25), C24(H24), C22(H22), C16(H16), C7(H7), C9(H9),
 C10(H10), C5(H5), C11(H11), C13(H13), C20(H20), C14(H14), C19(H19), C26A(H26A),
  C27B(H27B), C26B(H26B), C27A(H27A)
;
_olex2_submission_special_instructions 'No special instructions were received'

loop_
_space_group_symop_operation_xyz
'x, y, z'
'-x, -y, -z'

loop_
_atom_site_label
_atom_site_type_symbol
_atom_site_fract_x
_atom_site_fract_y
_atom_site_fract_z
_atom_site_U_iso_or_equiv
_atom_site_adp_type
_atom_site_occupancy
_atom_site_site_symmetry_order
_atom_site_calc_flag
_atom_site_refinement_flags_posn
_atom_site_refinement_flags_adp
_atom_site_refinement_flags_occupancy
_atom_site_disorder_assembly
_atom_site_disorder_group
Zn1 Zn -0.05743(3) 0.29706(2) 0.58344(2) 0.02099(10) Uani 1 1 d . . . . .
Zn2 Zn 0.5000 0.5000 0.0000 0.02516(12) Uani 1 2 d S T P . .
O7 O 0.3134(2) 0.40210(17) 0.03669(15) 0.0340(5) Uani 1 1 d . . . . .
H7A H 0.3268 0.3286 0.0551 0.051 Uiso 1 1 d GR . . . .
H7B H 0.2812 0.4087 -0.0183 0.051 Uiso 1 1 d GR . . . .
O3 O 0.19420(18) 0.25719(17) 0.62866(14) 0.0314(5) Uani 1 1 d . . . . .
O1 O 0.83575(18) 0.35579(17) 0.48498(15) 0.0317(5) Uani 1 1 d . . . . .
O2 O 0.6745(2) 0.2982(2) 0.63348(16) 0.0417(5) Uani 1 1 d . . . . .
O4 O 0.13222(17) 0.33277(15) 0.48722(14) 0.0257(4) Uani 1 1 d . . . . .
O5 O 0.5008(2) 0.44527(17) 0.15214(14) 0.0326(5) Uani 1 1 d . . . . .
O6 O 0.6945(2) 0.5204(2) 0.15996(16) 0.0491(6) Uani 1 1 d . . . . .
C3 C 0.5832(3) 0.4674(2) 0.2015(2) 0.0257(6) Uani 1 1 d . . . . .
N6 N -0.0771(2) 1.12499(18) 0.62081(18) 0.0255(5) Uani 1 1 d . . . . .
N11 N 0.3548(3) 1.1412(2) 0.1110(2) 0.0422(7) Uani 1 1 d . . . . .
N1 N -0.0695(2) 0.38569(18) 0.70386(17) 0.0236(5) Uani 1 1 d . . . . .
N3 N -0.0432(2) 0.53240(17) 0.77629(17) 0.0234(5) Uani 1 1 d . . . . .
N2 N -0.0253(3) 0.43846(19) 0.84501(18) 0.0325(6) Uani 1 1 d . . . . .
N5 N -0.0602(2) 0.94803(18) 0.68846(18) 0.0261(5) Uani 1 1 d . . . . .
N9 N 0.3596(2) 0.8321(2) 0.09184(18) 0.0308(5) Uani 1 1 d . . . . .
N4 N 0.0393(3) 0.7658(2) 0.9019(2) 0.0495(8) Uani 1 1 d . . . . .
N7 N -0.1436(3) 0.9445(2) 0.6252(2) 0.0350(6) Uani 1 1 d . . . . .
C17 C -0.0211(3) 1.0560(2) 0.6836(2) 0.0297(6) Uani 1 1 d . . . . .
H17 H 0.0372 1.0793 0.7193 0.036 Uiso 1 1 calc R . . . .
N8 N 0.3875(2) 0.6590(2) 0.04870(19) 0.0317(5) Uani 1 1 d . . . . .
N10 N 0.2861(3) 0.8290(2) 0.0207(2) 0.0407(6) Uani 1 1 d . . . . .
C18 C -0.1508(3) 1.0525(2) 0.5865(2) 0.0322(7) Uani 1 1 d . . . . .
H18 H -0.2016 1.0777 0.5397 0.039 Uiso 1 1 calc R . . . .
C25 C 0.3320(3) 1.0397(3) 0.0841(2) 0.0392(7) Uani 1 1 d . . . . .
H25 H 0.2828 1.0381 0.0354 0.047 Uiso 1 1 calc R . . . .
C21 C 0.3794(3) 0.9369(2) 0.1265(2) 0.0304(6) Uani 1 1 d . . . . .
C23 C 0.4778(3) 1.0432(3) 0.2241(3) 0.0375(7) Uani 1 1 d . . . . .
C24 C 0.4266(3) 1.1423(3) 0.1796(3) 0.0407(8) Uani 1 1 d . . . . .
H24 H 0.4432 1.2124 0.1984 0.049 Uiso 1 1 calc R . . . .
C22 C 0.4535(3) 0.9377(3) 0.1984(3) 0.0374(7) Uani 1 1 d . . . . .
H22 H 0.4858 0.8699 0.2283 0.045 Uiso 1 1 calc R . . . .
C2 C 0.2228(3) 0.3083(2) 0.5366(2) 0.0225(5) Uani 1 1 d . . . . .
C1 C 0.7101(3) 0.3379(2) 0.5387(2) 0.0243(6) Uani 1 1 d . . . . .
C16 C -0.0537(3) 0.7393(2) 0.7291(2) 0.0247(6) Uani 1 1 d . . . . .
H16 H -0.0864 0.7306 0.6723 0.030 Uiso 1 1 calc R . . . .
C6 C 0.3685(3) 0.3449(2) 0.4783(2) 0.0218(5) Uani 1 1 d . . . . .
C7 C 0.4077(3) 0.3900(2) 0.3706(2) 0.0229(5) Uani 1 1 d . . . . .
H7 H 0.3424 0.3975 0.3335 0.027 Uiso 1 1 calc R . . . .
C9 C 0.6413(3) 0.4118(2) 0.3728(2) 0.0243(6) Uani 1 1 d . . . . .
H9 H 0.7314 0.4362 0.3383 0.029 Uiso 1 1 calc R . . . .
C4 C 0.6043(3) 0.3634(2) 0.4796(2) 0.0226(5) Uani 1 1 d . . . . .
C10 C -0.0415(3) 0.3537(2) 0.7975(2) 0.0301(6) Uani 1 1 d . . . . .
H10 H -0.0346 0.2770 0.8255 0.036 Uiso 1 1 calc R . . . .
C5 C 0.4690(3) 0.3312(2) 0.5313(2) 0.0221(5) Uani 1 1 d . . . . .
H5 H 0.4447 0.2999 0.6027 0.027 Uiso 1 1 calc R . . . .
C15 C -0.0312(3) 0.8466(2) 0.7517(2) 0.0277(6) Uani 1 1 d . . . . .
C11 C -0.0696(3) 0.4987(2) 0.6933(2) 0.0240(6) Uani 1 1 d . . . . .
H11 H -0.0858 0.5476 0.6364 0.029 Uiso 1 1 calc R . . . .
C12 C -0.0255(3) 0.6459(2) 0.7948(2) 0.0245(6) Uani 1 1 d . . . . .
C8 C 0.5422(3) 0.4235(2) 0.31826(19) 0.0226(5) Uani 1 1 d . . . . .
C13 C 0.0209(3) 0.6615(3) 0.8800(2) 0.0387(7) Uani 1 1 d . . . . .
H13 H 0.0399 0.5971 0.9232 0.046 Uiso 1 1 calc R . . . .
C20 C 0.3059(3) 0.7238(3) -0.0008(3) 0.0384(7) Uani 1 1 d . . . . .
H20 H 0.2665 0.6954 -0.0471 0.046 Uiso 1 1 calc R . . . .
C14 C 0.0139(4) 0.8570(3) 0.8379(3) 0.0427(8) Uani 1 1 d . . . . .
H14 H 0.0270 0.9303 0.8519 0.051 Uiso 1 1 calc R . . . .
C19 C 0.4191(3) 0.7296(2) 0.1068(2) 0.0331(7) Uani 1 1 d . . . . .
H19 H 0.4744 0.7112 0.1515 0.040 Uiso 1 1 calc R . . . .
C26A C 0.6336(13) 0.9750(9) 0.3313(10) 0.072(2) Uani 0.438(5) 1 d D . . A 2
H26A H 0.6245 0.8957 0.3352 0.086 Uiso 0.438(5) 1 calc R . . A 2
N14B N 0.5530(10) 0.9435(6) 0.3748(7) 0.083(2) Uani 0.562(5) 1 d D . . A 1
N14A N 0.6155(12) 1.1650(8) 0.2820(8) 0.083(2) Uani 0.438(5) 1 d D . . A 2
N13B N 0.6737(9) 1.0821(6) 0.4044(8) 0.0716(19) Uani 0.562(5) 1 d D . . A 1
C27B C 0.6379(9) 0.9758(7) 0.4243(7) 0.071(2) Uani 0.562(5) 1 d D . . A 1
H27B H 0.6699 0.9236 0.4714 0.085 Uiso 0.562(5) 1 calc R . . A 1
N12A N 0.5728(18) 1.0590(14) 0.2781(12) 0.036(3) Uani 0.438(5) 1 d D . . A 2
C26B C 0.6175(10) 1.1211(7) 0.3298(8) 0.072(2) Uani 0.562(5) 1 d D . . A 1
H26B H 0.6281 1.1965 0.2949 0.086 Uiso 0.562(5) 1 calc R . . A 1
N12B N 0.5427(15) 1.0403(11) 0.3091(10) 0.040(3) Uani 0.562(5) 1 d D . . A 1
N13A N 0.7097(13) 1.0307(8) 0.3773(10) 0.0716(19) Uani 0.438(5) 1 d D . . A 2
C27A C 0.6948(13) 1.1395(9) 0.3464(10) 0.071(2) Uani 0.438(5) 1 d D . . A 2
H27A H 0.7372 1.1965 0.3679 0.085 Uiso 0.438(5) 1 calc R . . A 2

loop_
_atom_site_aniso_label
_atom_site_aniso_U_11
_atom_site_aniso_U_22
_atom_site_aniso_U_33
_atom_site_aniso_U_23
_atom_site_aniso_U_13
_atom_site_aniso_U_12
Zn1 0.01961(17) 0.02021(16) 0.02474(17) -0.00004(12) -0.01032(13) -0.00193(11)
Zn2 0.0255(2) 0.0321(3) 0.0195(2) -0.00042(18) -0.01016(19) -0.00531(18)
O7 0.0308(11) 0.0412(12) 0.0306(11) 0.0007(9) -0.0119(9) -0.0073(9)
O3 0.0211(10) 0.0452(12) 0.0254(10) 0.0076(9) -0.0086(8) -0.0049(8)
O1 0.0156(10) 0.0478(12) 0.0327(11) 0.0015(9) -0.0122(9) -0.0013(8)
O2 0.0296(12) 0.0657(15) 0.0297(11) 0.0099(10) -0.0167(10) -0.0031(10)
O4 0.0166(9) 0.0350(11) 0.0266(10) 0.0034(8) -0.0114(8) -0.0023(7)
O5 0.0347(11) 0.0457(12) 0.0195(9) 0.0030(8) -0.0137(9) -0.0108(9)
O6 0.0355(13) 0.0817(17) 0.0272(11) 0.0131(11) -0.0120(10) -0.0290(12)
C3 0.0241(15) 0.0321(15) 0.0225(13) -0.0008(11) -0.0106(12) -0.0020(11)
N6 0.0260(13) 0.0203(11) 0.0308(12) -0.0011(10) -0.0104(10) -0.0022(9)
N11 0.0429(17) 0.0310(14) 0.0470(16) -0.0016(12) -0.0069(14) 0.0068(12)
N1 0.0242(12) 0.0222(11) 0.0255(11) -0.0020(9) -0.0097(10) -0.0016(9)
N3 0.0283(12) 0.0193(11) 0.0237(11) 0.0002(9) -0.0107(10) 0.0005(9)
N2 0.0496(16) 0.0224(12) 0.0291(12) 0.0013(10) -0.0195(12) 0.0010(11)
N5 0.0309(13) 0.0188(11) 0.0321(12) -0.0025(10) -0.0150(11) -0.0001(9)
N9 0.0307(13) 0.0328(13) 0.0303(13) -0.0042(11) -0.0112(11) 0.0008(10)
N4 0.077(2) 0.0323(15) 0.0552(17) -0.0041(13) -0.0448(17) -0.0070(14)
N7 0.0460(16) 0.0256(13) 0.0410(14) -0.0029(11) -0.0250(13) -0.0048(11)
C17 0.0321(16) 0.0229(14) 0.0373(16) -0.0014(12) -0.0160(13) -0.0043(11)
N8 0.0310(14) 0.0345(14) 0.0316(13) -0.0053(11) -0.0121(11) 0.0001(10)
N10 0.0368(15) 0.0433(16) 0.0492(16) -0.0088(13) -0.0234(13) 0.0063(12)
C18 0.0391(17) 0.0263(15) 0.0363(16) -0.0016(12) -0.0203(14) 0.0001(12)
C25 0.0367(18) 0.0415(18) 0.0369(17) -0.0036(14) -0.0087(15) 0.0072(14)
C21 0.0261(15) 0.0300(15) 0.0298(15) -0.0040(12) -0.0002(13) 0.0010(12)
C23 0.0329(17) 0.0353(17) 0.0461(18) -0.0112(14) -0.0117(15) 0.0020(13)
C24 0.0398(19) 0.0290(16) 0.0473(19) -0.0053(14) -0.0037(16) 0.0018(13)
C22 0.0414(19) 0.0293(16) 0.0432(18) -0.0051(14) -0.0155(15) 0.0054(13)
C2 0.0178(13) 0.0265(14) 0.0238(13) -0.0034(11) -0.0073(11) -0.0010(10)
C1 0.0208(14) 0.0266(14) 0.0301(15) -0.0035(12) -0.0148(12) -0.0009(10)
C16 0.0276(15) 0.0224(13) 0.0254(13) -0.0047(11) -0.0091(12) -0.0010(11)
C6 0.0160(13) 0.0269(14) 0.0235(13) -0.0013(11) -0.0083(11) -0.0023(10)
C7 0.0174(13) 0.0304(14) 0.0234(13) -0.0026(11) -0.0105(11) -0.0004(10)
C9 0.0170(13) 0.0327(15) 0.0223(13) -0.0006(11) -0.0056(11) -0.0035(11)
C4 0.0169(13) 0.0289(14) 0.0248(13) -0.0039(11) -0.0108(11) 0.0018(10)
C10 0.0412(17) 0.0198(14) 0.0299(14) 0.0014(12) -0.0140(13) 0.0007(12)
C5 0.0181(13) 0.0281(14) 0.0210(13) -0.0008(11) -0.0083(11) 0.0000(10)
C15 0.0313(16) 0.0217(14) 0.0300(14) -0.0011(11) -0.0099(13) -0.0006(11)
C11 0.0255(14) 0.0224(13) 0.0251(13) 0.0004(11) -0.0109(12) 0.0001(10)
C12 0.0257(14) 0.0196(13) 0.0279(14) -0.0018(11) -0.0080(12) -0.0018(10)
C8 0.0224(14) 0.0269(14) 0.0197(12) -0.0019(11) -0.0087(11) -0.0002(11)
C13 0.054(2) 0.0270(16) 0.0439(18) 0.0026(13) -0.0307(16) -0.0053(14)
C20 0.0311(17) 0.0449(19) 0.0452(18) -0.0104(15) -0.0183(15) -0.0003(14)
C14 0.067(2) 0.0256(16) 0.0460(18) -0.0034(14) -0.0333(18) -0.0052(15)
C19 0.0390(18) 0.0316(16) 0.0315(15) -0.0053(13) -0.0147(14) 0.0047(13)
C26A 0.094(5) 0.044(4) 0.104(6) -0.012(4) -0.072(5) 0.004(3)
N14B 0.129(5) 0.051(3) 0.103(5) -0.005(3) -0.088(4) -0.006(3)
N14A 0.129(5) 0.051(3) 0.103(5) -0.005(3) -0.088(4) -0.006(3)
N13B 0.094(5) 0.040(5) 0.113(6) -0.022(4) -0.077(5) 0.015(3)
C27B 0.095(5) 0.053(4) 0.096(5) -0.029(4) -0.069(5) 0.012(4)
N12A 0.037(7) 0.029(6) 0.043(8) -0.012(5) -0.009(6) -0.001(4)
C26B 0.094(5) 0.044(4) 0.104(6) -0.012(4) -0.072(5) 0.004(3)
N12B 0.043(6) 0.027(4) 0.053(7) -0.012(4) -0.014(5) -0.001(4)
N13A 0.094(5) 0.040(5) 0.113(6) -0.022(4) -0.077(5) 0.015(3)
C27A 0.095(5) 0.053(4) 0.096(5) -0.029(4) -0.069(5) 0.012(4)

loop_
_atom_type_symbol
_atom_type_description
_atom_type_scat_dispersion_real
_atom_type_scat_dispersion_imag
_atom_type_scat_source
C C 0.0030 0.0020 'International Tables Vol C Tables 4.2.6.8 and 6.1.1.4'
H H 0.0000 0.0000 'International Tables Vol C Tables 4.2.6.8 and 6.1.1.4'
N N 0.0060 0.0030 'International Tables Vol C Tables 4.2.6.8 and 6.1.1.4'
O O 0.0110 0.0060 'International Tables Vol C Tables 4.2.6.8 and 6.1.1.4'
Zn Zn 0.2840 1.4300 'International Tables Vol C Tables 4.2.6.8 and 6.1.1.4'

loop_
_geom_angle_atom_site_label_1
_geom_angle_atom_site_label_2
_geom_angle_atom_site_label_3
_geom_angle
_geom_angle_site_symmetry_1
_geom_angle_site_symmetry_3
_geom_angle_publ_flag
O1 Zn1 O2 55.32(7) 1_455 1_455 ?
O1 Zn1 O4 99.36(7) 1_455 . ?
O1 Zn1 N6 110.62(8) 1_455 1_545 ?
O1 Zn1 N1 116.82(9) 1_455 . ?
O1 Zn1 C1 28.13(8) 1_455 1_455 ?
O2 Zn1 C1 27.22(7) 1_455 1_455 ?
O4 Zn1 O2 154.60(6) . 1_455 ?
O4 Zn1 N6 107.71(8) . 1_545 ?
O4 Zn1 N1 103.70(8) . . ?
O4 Zn1 C1 127.48(8) . 1_455 ?
N6 Zn1 O2 85.77(8) 1_545 1_455 ?
N6 Zn1 N1 116.44(9) 1_545 . ?
N6 Zn1 C1 98.04(8) 1_545 1_455 ?
N1 Zn1 O2 88.41(8) . 1_455 ?
N1 Zn1 C1 104.34(8) . 1_455 ?
O7 Zn2 O7 180.00(6) 2_665 . ?
O7 Zn2 N8 87.30(8) 2_665 . ?
O7 Zn2 N8 87.30(8) . 2_665 ?
O7 Zn2 N8 92.70(8) . . ?
O7 Zn2 N8 92.70(8) 2_665 2_665 ?
O5 Zn2 O7 86.85(7) . . ?
O5 Zn2 O7 93.15(7) 2_665 . ?
O5 Zn2 O7 86.85(7) 2_665 2_665 ?
O5 Zn2 O7 93.15(7) . 2_665 ?
O5 Zn2 O5 180.0 2_665 . ?
O5 Zn2 N8 90.40(8) 2_665 2_665 ?
O5 Zn2 N8 89.60(8) 2_665 . ?
O5 Zn2 N8 90.40(8) . . ?
O5 Zn2 N8 89.60(8) . 2_665 ?
N8 Zn2 N8 180.0 . 2_665 ?
Zn2 O7 H7A 111.2 . . ?
Zn2 O7 H7B 110.9 . . ?
H7A O7 H7B 107.8 . . ?
C1 O1 Zn1 105.18(15) . 1_655 ?
C1 O2 Zn1 76.53(15) . 1_655 ?
C2 O4 Zn1 111.28(16) . . ?
C3 O5 Zn2 130.56(17) . . ?
O5 C3 C8 116.1(2) . . ?
O6 C3 O5 124.7(2) . . ?
O6 C3 C8 119.2(2) . . ?
C17 N6 Zn1 128.06(18) . 1_565 ?
C17 N6 C18 103.8(2) . . ?
C18 N6 Zn1 128.19(18) . 1_565 ?
C24 N11 C25 118.2(3) . . ?
C10 N1 Zn1 130.70(18) . . ?
C11 N1 Zn1 123.35(17) . . ?
C11 N1 C10 103.6(2) . . ?
N2 N3 C12 121.3(2) . . ?
C11 N3 N2 109.9(2) . . ?
C11 N3 C12 128.7(2) . . ?
C10 N2 N3 102.4(2) . . ?
N7 N5 C15 121.4(2) . . ?
C17 N5 N7 109.8(2) . . ?
C17 N5 C15 128.8(2) . . ?
N10 N9 C21 120.8(2) . . ?
C19 N9 N10 109.2(2) . . ?
C19 N9 C21 129.3(2) . . ?
C13 N4 C14 118.0(3) . . ?
C18 N7 N5 102.9(2) . . ?
N6 C17 N5 109.7(2) . . ?
N6 C17 H17 125.1 . . ?
N5 C17 H17 125.1 . . ?
C20 N8 Zn2 126.8(2) . . ?
C19 N8 Zn2 126.93(19) . . ?
C19 N8 C20 102.9(2) . . ?
C20 N10 N9 102.3(2) . . ?
N6 C18 H18 123.1 . . ?
N7 C18 N6 113.9(2) . . ?
N7 C18 H18 123.1 . . ?
N11 C25 H25 118.9 . . ?
N11 C25 C21 122.2(3) . . ?
C21 C25 H25 118.9 . . ?
C25 C21 N9 120.5(3) . . ?
C22 C21 N9 119.7(3) . . ?
C22 C21 C25 119.7(3) . . ?
C24 C23 N12A 116.0(7) . . ?
C24 C23 N12B 123.4(6) . . ?
C22 C23 C24 120.0(3) . . ?
C22 C23 N12A 122.9(8) . . ?
C22 C23 N12B 116.2(6) . . ?
N11 C24 C23 122.5(3) . . ?
N11 C24 H24 118.7 . . ?
C23 C24 H24 118.7 . . ?
C21 C22 C23 117.4(3) . . ?
C21 C22 H22 121.3 . . ?
C23 C22 H22 121.3 . . ?
O3 C2 O4 122.7(2) . . ?
O3 C2 C6 120.1(2) . . ?
O4 C2 C6 117.2(2) . . ?
O1 C1 Zn1 46.69(11) . 1_655 ?
O1 C1 C4 116.8(2) . . ?
O2 C1 Zn1 76.25(15) . 1_655 ?
O2 C1 O1 122.9(2) . . ?
O2 C1 C4 120.3(2) . . ?
C4 C1 Zn1 162.76(19) . 1_655 ?
C15 C16 H16 121.7 . . ?
C12 C16 H16 121.7 . . ?
C12 C16 C15 116.6(2) . . ?
C7 C6 C2 121.7(2) . . ?
C5 C6 C2 119.8(2) . . ?
C5 C6 C7 118.5(2) . . ?
C6 C7 H7 119.6 . . ?
C8 C7 C6 120.9(2) . . ?
C8 C7 H7 119.6 . . ?
C4 C9 H9 120.2 . . ?
C8 C9 H9 120.2 . . ?
C8 C9 C4 119.6(2) . . ?
C9 C4 C1 121.5(2) . . ?
C5 C4 C1 118.6(2) . . ?
C5 C4 C9 119.8(2) . . ?
N1 C10 H10 122.7 . . ?
N2 C10 N1 114.6(2) . . ?
N2 C10 H10 122.7 . . ?
C6 C5 H5 119.4 . . ?
C4 C5 C6 121.1(2) . . ?
C4 C5 H5 119.4 . . ?
C16 C15 N5 120.1(2) . . ?
C14 C15 N5 119.3(2) . . ?
C14 C15 C16 120.5(3) . . ?
N1 C11 N3 109.5(2) . . ?
N1 C11 H11 125.3 . . ?
N3 C11 H11 125.3 . . ?
C16 C12 N3 120.4(2) . . ?
C16 C12 C13 120.4(2) . . ?
C13 C12 N3 119.2(2) . . ?
C7 C8 C3 119.9(2) . . ?
C7 C8 C9 120.0(2) . . ?
C9 C8 C3 120.0(2) . . ?
N4 C13 C12 122.1(3) . . ?
N4 C13 H13 118.9 . . ?
C12 C13 H13 118.9 . . ?
N8 C20 H20 122.3 . . ?
N10 C20 N8 115.5(3) . . ?
N10 C20 H20 122.3 . . ?
N4 C14 C15 122.4(3) . . ?
N4 C14 H14 118.8 . . ?
C15 C14 H14 118.8 . . ?
N9 C19 H19 125.0 . . ?
N8 C19 N9 110.1(2) . . ?
N8 C19 H19 125.0 . . ?
N12A C26A H26A 127.1 . . ?
N13A C26A H26A 127.1 . . ?
N13A C26A N12A 105.8(11) . . ?
C27B N14B N12B 102.4(9) . . ?
C27A N14A N12A 100.5(11) . . ?
C27B N13B C26B 101.9(7) . . ?
N14B C27B H27B 121.6 . . ?
N13B C27B N14B 116.8(7) . . ?
N13B C27B H27B 121.6 . . ?
C26A N12A C23 126.7(13) . . ?
N14A N12A C23 121.2(14) . . ?
N14A N12A C26A 112.1(15) . . ?
N13B C26B H26B 123.8 . . ?
N13B C26B N12B 112.4(9) . . ?
N12B C26B H26B 123.8 . . ?
N14B N12B C23 123.2(10) . . ?
C26B N12B C23 130.1(9) . . ?
C26B N12B N14B 106.1(12) . . ?
C27A N13A C26A 105.0(9) . . ?
N14A C27A H27A 121.8 . . ?
N13A C27A N14A 116.4(9) . . ?
N13A C27A H27A 121.8 . . ?

loop_
_geom_bond_atom_site_label_1
_geom_bond_atom_site_label_2
_geom_bond_distance
_geom_bond_site_symmetry_2
_geom_bond_publ_flag
Zn1 O1 1.9698(18) 1_455 ?
Zn1 O2 2.609(2) 1_455 ?
Zn1 O4 1.9968(18) . ?
Zn1 N6 2.009(2) 1_545 ?
Zn1 N1 2.014(2) . ?
Zn1 C1 2.612(2) 1_455 ?
Zn2 O7 2.1408(18) . ?
Zn2 O7 2.1408(18) 2_665 ?
Zn2 O5 2.0340(17) . ?
Zn2 O5 2.0339(17) 2_665 ?
Zn2 N8 2.239(2) 2_665 ?
Zn2 N8 2.239(2) . ?
O7 H7A 0.8786 . ?
O7 H7B 0.8780 . ?
O3 C2 1.237(3) . ?
O1 Zn1 1.9698(18) 1_655 ?
O1 C1 1.276(3) . ?
O2 Zn1 2.609(2) 1_655 ?
O2 C1 1.229(3) . ?
O4 C2 1.281(3) . ?
O5 C3 1.259(3) . ?
O6 C3 1.245(3) . ?
C3 C8 1.502(3) . ?
N6 Zn1 2.009(2) 1_565 ?
N6 C17 1.313(3) . ?
N6 C18 1.360(3) . ?
N11 C25 1.341(4) . ?
N11 C24 1.326(4) . ?
N1 C10 1.355(3) . ?
N1 C11 1.313(3) . ?
N3 N2 1.367(3) . ?
N3 C11 1.328(3) . ?
N3 C12 1.418(3) . ?
N2 C10 1.296(3) . ?
N5 N7 1.363(3) . ?
N5 C17 1.327(3) . ?
N5 C15 1.426(3) . ?
N9 N10 1.371(3) . ?
N9 C21 1.418(4) . ?
N9 C19 1.343(4) . ?
N4 C13 1.331(4) . ?
N4 C14 1.332(4) . ?
N7 C18 1.304(4) . ?
C17 H17 0.9300 . ?
N8 C20 1.353(4) . ?
N8 C19 1.321(4) . ?
N10 C20 1.307(4) . ?
C18 H18 0.9300 . ?
C25 H25 0.9300 . ?
C25 C21 1.386(4) . ?
C21 C22 1.380(4) . ?
C23 C24 1.382(4) . ?
C23 C22 1.382(4) . ?
C23 N12A 1.39(2) . ?
C23 N12B 1.463(16) . ?
C24 H24 0.9300 . ?
C22 H22 0.9300 . ?
C2 C6 1.500(3) . ?
C1 Zn1 2.613(2) 1_655 ?
C1 C4 1.505(3) . ?
C16 H16 0.9300 . ?
C16 C15 1.380(4) . ?
C16 C12 1.374(4) . ?
C6 C7 1.396(3) . ?
C6 C5 1.394(3) . ?
C7 H7 0.9300 . ?
C7 C8 1.381(4) . ?
C9 H9 0.9300 . ?
C9 C4 1.395(3) . ?
C9 C8 1.395(3) . ?
C4 C5 1.382(4) . ?
C10 H10 0.9300 . ?
C5 H5 0.9300 . ?
C15 C14 1.375(4) . ?
C11 H11 0.9300 . ?
C12 C13 1.386(4) . ?
C13 H13 0.9300 . ?
C20 H20 0.9300 . ?
C14 H14 0.9300 . ?
C19 H19 0.9300 . ?
C26A H26A 0.9300 . ?
C26A N12A 1.36(2) . ?
C26A N13A 1.353(13) . ?
N14B C27B 1.322(9) . ?
N14B N12B 1.346(14) . ?
N14A N12A 1.344(18) . ?
N14A C27A 1.336(12) . ?
N13B C27B 1.278(11) . ?
N13B C26B 1.303(10) . ?
C27B H27B 0.9300 . ?
C26B H26B 0.9300 . ?
C26B N12B 1.342(15) . ?
N13A C27A 1.300(13) . ?
C27A H27A 0.9300 . ?

loop_
_geom_torsion_atom_site_label_1
_geom_torsion_atom_site_label_2
_geom_torsion_atom_site_label_3
_geom_torsion_atom_site_label_4
_geom_torsion
_geom_torsion_site_symmetry_1
_geom_torsion_site_symmetry_2
_geom_torsion_site_symmetry_3
_geom_torsion_site_symmetry_4
_geom_torsion_publ_flag
Zn1 O1 C1 O2 3.9(3) 1_655 . . . ?
Zn1 O1 C1 C4 -173.77(18) 1_655 . . . ?
Zn1 O2 C1 O1 -2.9(2) 1_655 . . . ?
Zn1 O2 C1 C4 174.7(2) 1_655 . . . ?
Zn1 O4 C2 O3 7.4(3) . . . . ?
Zn1 O4 C2 C6 -172.10(17) . . . . ?
Zn1 N6 C17 N5 179.48(18) 1_565 . . . ?
Zn1 N6 C18 N7 -179.9(2) 1_565 . . . ?
Zn1 N1 C10 N2 162.8(2) . . . . ?
Zn1 N1 C11 N3 -164.20(17) . . . . ?
Zn1 C1 C4 C9 -19.8(8) 1_655 . . . ?
Zn1 C1 C4 C5 156.3(5) 1_655 . . . ?
Zn2 O5 C3 O6 -8.6(4) . . . . ?
Zn2 O5 C3 C8 172.48(17) . . . . ?
Zn2 N8 C20 N10 -159.6(2) . . . . ?
Zn2 N8 C19 N9 160.08(19) . . . . ?
O3 C2 C6 C7 172.1(2) . . . . ?
O3 C2 C6 C5 -6.1(4) . . . . ?
O1 C1 C4 C9 -4.3(4) . . . . ?
O1 C1 C4 C5 171.7(2) . . . . ?
O2 C1 C4 C9 177.9(3) . . . . ?
O2 C1 C4 C5 -6.1(4) . . . . ?
O4 C2 C6 C7 -8.4(4) . . . . ?
O4 C2 C6 C5 173.5(2) . . . . ?
O5 C3 C8 C7 -16.8(4) . . . . ?
O5 C3 C8 C9 160.4(3) . . . . ?
O6 C3 C8 C7 164.3(3) . . . . ?
O6 C3 C8 C9 -18.6(4) . . . . ?
N11 C25 C21 N9 -176.6(3) . . . . ?
N11 C25 C21 C22 -0.4(5) . . . . ?
N3 N2 C10 N1 -0.4(3) . . . . ?
N3 C12 C13 N4 -179.8(3) . . . . ?
N2 N3 C11 N1 -0.2(3) . . . . ?
N2 N3 C12 C16 -175.2(2) . . . . ?
N2 N3 C12 C13 4.9(4) . . . . ?
N5 N7 C18 N6 0.1(3) . . . . ?
N5 C15 C14 N4 178.2(3) . . . . ?
N9 N10 C20 N8 -1.0(4) . . . . ?
N9 C21 C22 C23 175.7(3) . . . . ?
N7 N5 C17 N6 1.0(3) . . . . ?
N7 N5 C15 C16 18.3(4) . . . . ?
N7 N5 C15 C14 -159.0(3) . . . . ?
C17 N6 C18 N7 0.5(3) . . . . ?
C17 N5 N7 C18 -0.6(3) . . . . ?
C17 N5 C15 C16 -165.2(3) . . . . ?
C17 N5 C15 C14 17.5(5) . . . . ?
N10 N9 C21 C25 -4.0(4) . . . . ?
N10 N9 C21 C22 179.8(3) . . . . ?
N10 N9 C19 N8 -0.2(3) . . . . ?
C18 N6 C17 N5 -0.9(3) . . . . ?
C25 N11 C24 C23 -0.3(5) . . . . ?
C25 C21 C22 C23 -0.5(4) . . . . ?
C21 N9 N10 C20 172.3(3) . . . . ?
C21 N9 C19 N8 -170.9(3) . . . . ?
C24 N11 C25 C21 0.8(5) . . . . ?
C24 C23 C22 C21 1.0(5) . . . . ?
C24 C23 N12A C26A 177.6(11) . . . . ?
C24 C23 N12A N14A -2.7(15) . . . . ?
C24 C23 N12B N14B 158.3(9) . . . . ?
C24 C23 N12B C26B -31.8(17) . . . . ?
C22 C23 C24 N11 -0.7(5) . . . . ?
C22 C23 N12A C26A -14.2(17) . . . . ?
C22 C23 N12A N14A 165.5(10) . . . . ?
C22 C23 N12B N14B -13.8(14) . . . . ?
C22 C23 N12B C26B 156.2(12) . . . . ?
C2 C6 C7 C8 179.9(2) . . . . ?
C2 C6 C5 C4 179.5(2) . . . . ?
C1 C4 C5 C6 -175.3(2) . . . . ?
C16 C15 C14 N4 0.9(5) . . . . ?
C16 C12 C13 N4 0.4(5) . . . . ?
C6 C7 C8 C3 177.6(2) . . . . ?
C6 C7 C8 C9 0.4(4) . . . . ?
C7 C6 C5 C4 1.3(4) . . . . ?
C9 C4 C5 C6 0.8(4) . . . . ?
C4 C9 C8 C3 -175.5(2) . . . . ?
C4 C9 C8 C7 1.7(4) . . . . ?
C10 N1 C11 N3 0.0(3) . . . . ?
C5 C6 C7 C8 -1.9(4) . . . . ?
C15 N5 N7 C18 176.4(3) . . . . ?
C15 N5 C17 N6 -175.8(3) . . . . ?
C15 C16 C12 N3 -178.8(2) . . . . ?
C15 C16 C12 C13 1.0(4) . . . . ?
C11 N1 C10 N2 0.3(3) . . . . ?
C11 N3 N2 C10 0.4(3) . . . . ?
C11 N3 C12 C16 9.1(4) . . . . ?
C11 N3 C12 C13 -170.8(3) . . . . ?
C12 N3 N2 C10 -176.0(2) . . . . ?
C12 N3 C11 N1 175.9(2) . . . . ?
C12 C16 C15 N5 -178.9(2) . . . . ?
C12 C16 C15 C14 -1.6(4) . . . . ?
C8 C9 C4 C1 173.6(2) . . . . ?
C8 C9 C4 C5 -2.4(4) . . . . ?
C13 N4 C14 C15 0.5(5) . . . . ?
C20 N8 C19 N9 -0.4(3) . . . . ?
C14 N4 C13 C12 -1.2(5) . . . . ?
C19 N9 N10 C20 0.7(3) . . . . ?
C19 N9 C21 C25 165.7(3) . . . . ?
C19 N9 C21 C22 -10.5(4) . . . . ?
C19 N8 C20 N10 0.9(4) . . . . ?
C26A N13A C27A N14A -0.4(15) . . . . ?
N13B C26B N12B C23 -171.6(12) . . . . ?
N13B C26B N12B N14B -0.3(14) . . . . ?
C27B N14B N12B C23 169.3(10) . . . . ?
C27B N14B N12B C26B -2.7(13) . . . . ?
C27B N13B C26B N12B 3.2(12) . . . . ?
N12A C23 C24 N11 167.9(7) . . . . ?
N12A C23 C22 C21 -166.8(7) . . . . ?
N12A C26A N13A C27A -2.5(12) . . . . ?
N12A N14A C27A N13A 3.1(16) . . . . ?
C26B N13B C27B N14B -5.4(12) . . . . ?
N12B C23 C24 N11 -172.4(6) . . . . ?
N12B C23 C22 C21 173.3(6) . . . . ?
N12B N14B C27B N13B 5.2(13) . . . . ?
N13A C26A N12A C23 -175.5(14) . . . . ?
N13A C26A N12A N14A 4.7(14) . . . . ?
C27A N14A N12A C23 175.6(12) . . . . ?
C27A N14A N12A C26A -4.6(15) . . . . ?
